data_7223981
loop_
_publ_author_name
'Shen, Jian-Qiang'
'Wei, Yong-Sheng'
'Liao, Pei-Qin'
'Lin, Rui-Biao'
'Zhou, Dong-Dong'
'Zhang, Jie-Peng'
'Chen, Xiao-Ming'

_publ_section_title
;
 Unique (3,9)-connected porous coordination polymers constructed by
 tripodal ligands with bent arms
;
_journal_issue 22
_journal_name_full CrystEngComm
_journal_page_first 4115
_journal_paper_doi 10.1039/C5CE02487K
_journal_volume 18
_journal_year 2016
_chemical_formula_moiety '0.17(C432 H258 Co18 N36 O78)'
_chemical_formula_sum 'C72 H43 Co3 N6 O13'
_chemical_formula_weight 1376.91
_space_group_crystal_system trigonal
_space_group_IT_number 155
_space_group_name_Hall 'R 3 2"'
_space_group_name_H-M_alt 'R 3 2'
_symmetry_space_group_name_Hall 'R 3 2"'
_symmetry_space_group_name_H-M 'R 3 2 :H'
_atom_sites_solution_hydrogens geom
_audit_creation_date 2015-02-05
_audit_creation_method
;
Olex2 1.2
(compiled 2015.01.26 svn.r3150 for OlexSys, GUI svn.r4998)
;
_audit_update_record
;
2015-12-18 deposited with the CCDC.
2016-01-22 downloaded from the CCDC.
;
_cell_angle_alpha 90
_cell_angle_beta 90
_cell_angle_gamma 120
_cell_formula_units_Z 6
_cell_length_a 24.8110(10)
_cell_length_b 24.8110(10)
_cell_length_c 21.455(2)
_cell_measurement_reflns_used 14027
_cell_measurement_temperature 150(2)
_cell_measurement_theta_max 27.477
_cell_measurement_theta_min 3.146
_cell_volume 11437.9(12)
_computing_molecular_graphics 'Olex2 (Dolomanov et al., 2009)'
_computing_publication_material 'Olex2 (Dolomanov et al., 2009)'
_computing_structure_refinement 'ShelXL (Sheldrick, 2008)'
_diffrn_ambient_temperature 150.15
_diffrn_measured_fraction_theta_full 0.983
_diffrn_measured_fraction_theta_max 0.985
_diffrn_measurement_device_type 'R-AXIS SPIDER'
_diffrn_measurement_method 'phi and omega scans'
_diffrn_radiation_type MoK\a
_diffrn_radiation_wavelength 0.71073
_diffrn_reflns_av_R_equivalents 0.0761
_diffrn_reflns_av_unetI/netI 0.0625
_diffrn_reflns_Laue_measured_fraction_full 0.983
_diffrn_reflns_Laue_measured_fraction_max 0.985
_diffrn_reflns_limit_h_max 31
_diffrn_reflns_limit_h_min -29
_diffrn_reflns_limit_k_max 32
_diffrn_reflns_limit_k_min -32
_diffrn_reflns_limit_l_max 27
_diffrn_reflns_limit_l_min -27
_diffrn_reflns_number 22971
_diffrn_reflns_point_group_measured_fraction_full 0.987
_diffrn_reflns_point_group_measured_fraction_max 0.986
_diffrn_reflns_theta_full 25.242
_diffrn_reflns_theta_max 27.477
_diffrn_reflns_theta_min 3.146
_exptl_absorpt_coefficient_mu 0.704
_exptl_absorpt_correction_T_max 0.9329
_exptl_absorpt_correction_T_min 0.9017
_exptl_absorpt_correction_type multi-scan
_exptl_absorpt_process_details SADABS
_exptl_crystal_colour Red
_exptl_crystal_density_diffrn 1.199
_exptl_crystal_description Block
_exptl_crystal_F_000 4212
_exptl_crystal_size_max 0.15
_exptl_crystal_size_mid 0.15
_exptl_crystal_size_min 0.1
_refine_diff_density_max 0.530
_refine_diff_density_min -0.698
_refine_diff_density_rms 0.059
_refine_ls_abs_structure_details
;
 Flack x determined using 1815 quotients [(I+)-(I-)]/[(I+)+(I-)]
 (Parsons, Flack and Wagner, Acta Cryst. B69 (2013) 249-259).
;
_refine_ls_abs_structure_Flack 0.018(9)
_refine_ls_extinction_method none
_refine_ls_goodness_of_fit_ref 1.052
_refine_ls_hydrogen_treatment constr
_refine_ls_matrix_type full
_refine_ls_number_parameters 283
_refine_ls_number_reflns 5787
_refine_ls_number_restraints 0
_refine_ls_restrained_S_all 1.052
_refine_ls_R_factor_all 0.0571
_refine_ls_R_factor_gt 0.0380
_refine_ls_shift/su_max 0.001
_refine_ls_shift/su_mean 0.000
_refine_ls_structure_factor_coef Fsqd
_refine_ls_weighting_details 'w=1/[\s^2^(Fo^2^)+(0.0410P)^2^+3.2430P] where P=(Fo^2^+2Fc^2^)/3'
_refine_ls_weighting_scheme calc
_refine_ls_wR_factor_gt 0.0826
_refine_ls_wR_factor_ref 0.0914
_reflns_Friedel_coverage 0.872
_reflns_Friedel_fraction_full 0.993
_reflns_Friedel_fraction_max 0.987
_reflns_number_gt 4614
_reflns_number_total 5787
_reflns_threshold_expression 'I > 2\s(I)'
_cod_data_source_file c5ce02487k2.cif
_cod_data_source_block 1
_cod_depositor_comments 'Adding full bibliography for 7223981--7223983.cif.'
_cod_original_cell_volume 11437.9(14)
_cod_database_code 7223981
_shelx_space_group_comment
;
The symmetry employed for this shelxl refinement is uniquely defined
by the following loop, which should always be used as a source of
symmetry information in preference to the above space-group names.
They are only intended as comments.
;
_shelx_estimated_absorpt_t_max 0.933
_shelx_estimated_absorpt_t_min 0.902
_olex2_refinement_description
;
1. Fixed Uiso
 At 1.2 times of:
  All C(H) groups
 At 1.5 times of:
  All O(H) groups
2.a Ternary CH refined with riding coordinates:
 O1(H1)
2.b Aromatic/amide H refined with riding coordinates:
 C3(H3), C5(H5), C6(H6), C7(H7), C9(H9), C12(H12), C13(H13), C14(H14),
 C15(H15), C16(H16), C19(H19), C21(H21), C22(H22), C23(H23)
;
_shelx_shelxl_version_number 2014/7
_olex2_submission_special_instructions 'No special instructions were received'

loop_
_space_group_symop_operation_xyz
'x, y, z'
'-y, x-y, z'
'-x+y, -x, z'
'y, x, -z'
'x-y, -y, -z'
'-x, -x+y, -z'
'x+2/3, y+1/3, z+1/3'
'-y+2/3, x-y+1/3, z+1/3'
'-x+y+2/3, -x+1/3, z+1/3'
'y+2/3, x+1/3, -z+1/3'
'x-y+2/3, -y+1/3, -z+1/3'
'-x+2/3, -x+y+1/3, -z+1/3'
'x+1/3, y+2/3, z+2/3'
'-y+1/3, x-y+2/3, z+2/3'
'-x+y+1/3, -x+2/3, z+2/3'
'y+1/3, x+2/3, -z+2/3'
'x-y+1/3, -y+2/3, -z+2/3'
'-x+1/3, -x+y+2/3, -z+2/3'

loop_
_atom_site_label
_atom_site_type_symbol
_atom_site_fract_x
_atom_site_fract_y
_atom_site_fract_z
_atom_site_U_iso_or_equiv
_atom_site_adp_type
_atom_site_occupancy
_atom_site_site_symmetry_order
_atom_site_calc_flag
_atom_site_refinement_flags_posn
_atom_site_refinement_flags_adp
_atom_site_refinement_flags_occupancy
Co1 Co 0.62352(2) 0.38427(2) 0.59185(3) 0.02480(14) Uani 1 1 d . . .
O1 O 0.6667 0.3333 0.5929(3) 0.0508(16) Uani 1 3 d S T P
H1 H 0.6667 0.3333 0.6395 0.076 Uiso 1 3 calc RS T P
O2 O 0.55543(11) 0.32100(11) 0.52857(18) 0.0362(8) Uani 1 1 d . . .
O3 O 0.55661(12) 0.23149(11) 0.51765(19) 0.0428(9) Uani 1 1 d . . .
O4 O 0.10095(11) 0.10330(10) 0.33340(17) 0.0325(7) Uani 1 1 d . . .
O5 O 0.01914(12) 0.11860(12) 0.32131(19) 0.0462(10) Uani 1 1 d . . .
N1 N 0.43372(13) 0.57330(14) 0.40913(17) 0.0313(8) Uani 1 1 d . . .
N2 N 0.30254(13) 0.27179(13) 0.41734(19) 0.0310(8) Uani 1 1 d . . .
C1 C 0.53308(14) 0.26581(18) 0.5091(2) 0.0327(8) Uani 1 1 d . . .
C2 C 0.47270(15) 0.23900(17) 0.4734(2) 0.0387(10) Uani 1 1 d . . .
C3 C 0.44727(16) 0.27722(16) 0.4612(3) 0.0331(11) Uani 1 1 d . . .
H3 H 0.4692 0.3194 0.4745 0.040 Uiso 1 1 calc R . .
C4 C 0.39060(17) 0.25509(16) 0.4301(2) 0.0350(11) Uani 1 1 d . . .
C5 C 0.3583(2) 0.19300(17) 0.4114(3) 0.0526(16) Uani 1 1 d . . .
H5 H 0.3194 0.1768 0.3907 0.063 Uiso 1 1 calc R . .
C6 C 0.3837(2) 0.15468(19) 0.4234(3) 0.066(2) Uani 1 1 d . . .
H6 H 0.3617 0.1124 0.4104 0.079 Uiso 1 1 calc R . .
C7 C 0.4399(2) 0.17692(19) 0.4539(3) 0.0559(17) Uani 1 1 d . . .
H7 H 0.4562 0.1501 0.4615 0.067 Uiso 1 1 calc R . .
C8 C 0.36460(16) 0.29799(16) 0.4205(2) 0.0305(9) Uani 1 1 d . . .
C9 C 0.40600(16) 0.36210(15) 0.4189(2) 0.0288(9) Uani 1 1 d . . .
H9 H 0.4496 0.3779 0.4203 0.035 Uiso 1 1 calc R . .
C10 C 0.38239(15) 0.40238(15) 0.4152(2) 0.0269(9) Uani 1 1 d . . .
C11 C 0.42492(16) 0.47111(16) 0.4147(2) 0.0296(10) Uani 1 1 d . . .
C12 C 0.40026(16) 0.51122(16) 0.4110(2) 0.0286(11) Uani 1 1 d . . .
H12 H 0.3562 0.4926 0.4096 0.034 Uiso 1 1 calc R . .
C13 C 0.49639(17) 0.60023(18) 0.4118(3) 0.0441(15) Uani 1 1 d . . .
H13 H 0.5211 0.6443 0.4110 0.053 Uiso 1 1 calc R . .
C14 C 0.52511(18) 0.56503(19) 0.4156(3) 0.0549(19) Uani 1 1 d . . .
H14 H 0.5692 0.5849 0.4173 0.066 Uiso 1 1 calc R . .
C15 C 0.48917(18) 0.49975(18) 0.4171(3) 0.0483(13) Uani 1 1 d . . .
H15 H 0.5089 0.4754 0.4196 0.058 Uiso 1 1 calc R . .
C16 C 0.31811(16) 0.37581(16) 0.4132(2) 0.0323(10) Uani 1 1 d . . .
H16 H 0.3002 0.4018 0.4117 0.039 Uiso 1 1 calc R . .
C17 C 0.27983(16) 0.31153(16) 0.4132(2) 0.0309(10) Uani 1 1 d . . .
C18 C 0.21003(16) 0.28313(16) 0.4061(2) 0.0342(10) Uani 1 1 d . . .
C19 C 0.17459(16) 0.22378(16) 0.3804(2) 0.0322(10) Uani 1 1 d . . .
H19 H 0.1942 0.2003 0.3707 0.039 Uiso 1 1 calc R . .
C20 C 0.11155(16) 0.19837(16) 0.3690(2) 0.0372(11) Uani 1 1 d . . .
C21 C 0.08248(17) 0.23309(19) 0.3845(3) 0.0498(15) Uani 1 1 d . . .
H21 H 0.0394 0.2164 0.3765 0.060 Uiso 1 1 calc R . .
C22 C 0.1166(2) 0.2913(2) 0.4114(3) 0.0590(19) Uani 1 1 d . . .
H22 H 0.0968 0.3142 0.4227 0.071 Uiso 1 1 calc R . .
C23 C 0.18057(19) 0.31623(19) 0.4220(3) 0.0536(17) Uani 1 1 d . . .
H23 H 0.2040 0.3563 0.4403 0.064 Uiso 1 1 calc R . .
C24 C 0.07416(15) 0.13479(14) 0.3385(2) 0.0315(9) Uani 1 1 d . . .

loop_
_atom_site_aniso_label
_atom_site_aniso_U_11
_atom_site_aniso_U_22
_atom_site_aniso_U_33
_atom_site_aniso_U_23
_atom_site_aniso_U_13
_atom_site_aniso_U_12
Co1 0.0134(2) 0.0150(2) 0.0454(3) -0.0002(2) -0.0003(2) 0.00668(17)
O1 0.0166(11) 0.0166(11) 0.119(5) 0.000 0.000 0.0083(6)
O2 0.0245(12) 0.0239(12) 0.062(3) -0.0100(13) -0.0168(13) 0.0132(10)
O3 0.0386(15) 0.0301(13) 0.069(3) -0.0156(14) -0.0234(16) 0.0237(12)
O4 0.0258(12) 0.0256(12) 0.047(2) -0.0096(12) -0.0110(12) 0.0136(10)
O5 0.0230(13) 0.0323(14) 0.083(3) -0.0277(16) -0.0176(16) 0.0140(11)
N1 0.0178(13) 0.0204(14) 0.054(3) -0.0008(16) -0.0010(15) 0.0085(10)
N2 0.0292(15) 0.0221(14) 0.041(3) -0.0051(14) -0.0127(15) 0.0124(12)
C1 0.0304(16) 0.0267(18) 0.042(3) -0.002(2) -0.0092(15) 0.0148(16)
C2 0.0340(17) 0.0257(18) 0.060(3) -0.011(2) -0.0189(18) 0.0179(16)
C3 0.0280(17) 0.0239(17) 0.050(4) -0.0033(18) -0.0123(18) 0.0149(14)
C4 0.0378(19) 0.0228(17) 0.049(3) -0.0009(18) -0.0128(19) 0.0187(16)
C5 0.050(2) 0.029(2) 0.082(5) -0.018(2) -0.037(3) 0.0228(19)
C6 0.065(3) 0.026(2) 0.116(6) -0.032(3) -0.053(3) 0.029(2)
C7 0.056(3) 0.034(2) 0.089(5) -0.019(2) -0.036(3) 0.031(2)
C8 0.0305(17) 0.0246(16) 0.040(3) -0.0048(17) -0.0127(18) 0.0166(14)
C9 0.0263(16) 0.0254(16) 0.037(3) -0.0035(17) -0.0069(16) 0.0149(14)
C10 0.0275(17) 0.0203(16) 0.034(3) 0.0012(16) -0.0067(16) 0.0129(14)
C11 0.0237(17) 0.0225(16) 0.045(3) -0.0048(17) -0.0059(17) 0.0130(14)
C12 0.0211(16) 0.0222(17) 0.044(4) -0.0040(17) -0.0067(17) 0.0121(14)
C13 0.0198(17) 0.0217(17) 0.087(5) 0.003(2) -0.002(2) 0.0074(15)
C14 0.0202(18) 0.031(2) 0.114(6) 0.002(3) -0.005(2) 0.0130(16)
C15 0.030(2) 0.0278(19) 0.094(4) 0.004(2) -0.010(2) 0.0190(16)
C16 0.0294(18) 0.0243(17) 0.048(3) -0.0076(17) -0.0085(18) 0.0167(15)
C17 0.0284(18) 0.0256(17) 0.039(3) -0.0054(17) -0.0102(17) 0.0137(14)
C18 0.0262(18) 0.0286(17) 0.048(3) -0.0077(18) -0.0081(18) 0.0142(15)
C19 0.0269(17) 0.0253(16) 0.044(3) -0.0052(17) -0.0076(17) 0.0131(14)
C20 0.0283(18) 0.0275(17) 0.056(3) -0.0091(19) -0.0051(18) 0.0140(14)
C21 0.0259(19) 0.042(2) 0.084(5) -0.023(2) -0.012(2) 0.0182(17)
C22 0.035(2) 0.044(2) 0.106(6) -0.034(3) -0.017(3) 0.025(2)
C23 0.035(2) 0.035(2) 0.092(5) -0.030(3) -0.021(2) 0.0182(18)
C24 0.0200(16) 0.0248(15) 0.046(3) -0.0056(15) -0.0033(17) 0.0088(13)

loop_
_atom_type_symbol
_atom_type_description
_atom_type_scat_dispersion_real
_atom_type_scat_dispersion_imag
_atom_type_scat_source
C C 0.0033 0.0016 'International Tables Vol C Tables 4.2.6.8 and 6.1.1.4'
H H 0.0000 0.0000 'International Tables Vol C Tables 4.2.6.8 and 6.1.1.4'
N N 0.0061 0.0033 'International Tables Vol C Tables 4.2.6.8 and 6.1.1.4'
O O 0.0106 0.0060 'International Tables Vol C Tables 4.2.6.8 and 6.1.1.4'
Co Co 0.3494 0.9721 'International Tables Vol C Tables 4.2.6.8 and 6.1.1.4'

loop_
_geom_angle_atom_site_label_1
_geom_angle_atom_site_label_2
_geom_angle_atom_site_label_3
_geom_angle
_geom_angle_site_symmetry_1
_geom_angle_site_symmetry_3
O1 Co1 O2 91.11(13) . .
O1 Co1 O3 96.82(15) . 3_665
O1 Co1 O4 91.65(15) . 8
O1 Co1 O5 94.83(13) . 7
O1 Co1 N1 177.00(9) . 4_556
O2 Co1 O4 88.39(12) . 8
O2 Co1 N1 86.64(11) . 4_556
O3 Co1 O2 90.70(12) 3_665 .
O3 Co1 O4 171.49(9) 3_665 8
O3 Co1 N1 85.20(12) 3_665 4_556
O4 Co1 N1 86.30(11) 8 4_556
O5 Co1 O2 174.05(9) 7 .
O5 Co1 O3 88.92(15) 7 3_665
O5 Co1 O4 91.11(13) 7 8
O5 Co1 N1 87.41(11) 7 4_556
Co1 O1 Co1 119.987(8) 3_665 .
Co1 O1 Co1 119.987(8) 3_665 2_655
Co1 O1 Co1 119.987(8) 2_655 .
C1 O2 Co1 140.2(2) . .
C1 O3 Co1 125.7(3) . 2_655
C24 O4 Co1 127.9(3) . 15_554
C24 O5 Co1 133.0(2) . 13_444
C12 N1 Co1 117.7(2) . 4_556
C12 N1 C13 117.8(3) . .
C13 N1 Co1 124.4(2) . 4_556
C8 N2 C17 116.3(3) . .
O2 C1 C2 116.5(3) . .
O3 C1 O2 125.5(3) . .
O3 C1 C2 117.9(3) . .
C3 C2 C1 118.7(3) . .
C7 C2 C1 122.7(4) . .
C7 C2 C3 118.5(3) . .
C4 C3 C2 121.9(3) . .
C3 C4 C8 119.3(3) . .
C5 C4 C3 118.8(3) . .
C5 C4 C8 121.9(3) . .
C4 C5 C6 119.5(4) . .
C7 C6 C5 121.5(4) . .
C6 C7 C2 119.8(4) . .
N2 C8 C4 117.2(3) . .
N2 C8 C9 124.3(3) . .
C9 C8 C4 118.4(3) . .
C10 C9 C8 119.1(3) . .
C9 C10 C11 120.7(3) . .
C16 C10 C9 117.2(3) . .
C16 C10 C11 122.1(3) . .
C12 C11 C10 120.0(3) . .
C15 C11 C10 124.2(3) . .
C15 C11 C12 115.8(3) . .
N1 C12 C11 125.3(3) . .
N1 C13 C14 121.4(3) . .
C13 C14 C15 120.0(4) . .
C11 C15 C14 119.7(3) . .
C10 C16 C17 120.6(3) . .
N2 C17 C16 122.6(3) . .
N2 C17 C18 117.4(3) . .
C16 C17 C18 120.0(3) . .
C19 C18 C17 120.0(3) . .
C23 C18 C17 121.2(3) . .
C23 C18 C19 118.7(3) . .
C20 C19 C18 121.5(3) . .
C19 C20 C21 119.0(3) . .
C19 C20 C24 120.9(3) . .
C21 C20 C24 120.1(3) . .
C22 C21 C20 120.2(4) . .
C21 C22 C23 119.6(4) . .
C18 C23 C22 120.9(4) . .
O4 C24 O5 126.6(3) . .
O4 C24 C20 116.3(3) . .
O5 C24 C20 117.0(3) . .

loop_
_geom_bond_atom_site_label_1
_geom_bond_atom_site_label_2
_geom_bond_distance
_geom_bond_site_symmetry_2
Co1 O1 2.0240(4) .
Co1 O2 2.124(3) .
Co1 O3 2.107(3) 3_665
Co1 O4 2.141(3) 8
Co1 O5 2.104(3) 7
Co1 N1 2.142(3) 4_556
O1 Co1 2.0239(4) 2_655
O1 Co1 2.0239(4) 3_665
O2 C1 1.264(5) .
O3 Co1 2.107(3) 2_655
O3 C1 1.264(5) .
O4 Co1 2.141(3) 15_554
O4 C24 1.258(4) .
O5 Co1 2.104(3) 13_444
O5 C24 1.270(4) .
N1 Co1 2.142(3) 4_556
N1 C12 1.336(5) .
N1 C13 1.352(5) .
N2 C8 1.341(4) .
N2 C17 1.361(4) .
C1 C2 1.508(5) .
C2 C3 1.401(5) .
C2 C7 1.399(5) .
C3 C4 1.397(5) .
C4 C5 1.393(5) .
C4 C8 1.509(4) .
C5 C6 1.402(5) .
C6 C7 1.381(6) .
C8 C9 1.397(5) .
C9 C10 1.390(5) .
C10 C11 1.491(4) .
C10 C16 1.389(5) .
C11 C12 1.407(5) .
C11 C15 1.384(5) .
C13 C14 1.378(5) .
C14 C15 1.405(6) .
C16 C17 1.390(5) .
C17 C18 1.516(5) .
C18 C19 1.396(5) .
C18 C23 1.388(5) .
C19 C20 1.385(5) .
C20 C21 1.412(5) .
C20 C24 1.521(5) .
C21 C22 1.382(6) .
C22 C23 1.405(5) .
